data_4346287
loop_
_publ_author_name
'Shibata, Seiko'
'Tsuge, Kiyoshi'
'Sasaki, Yoichi'
'Ishizaka, Shoji'
'Kitamura, Noboru'

_publ_section_title
;
 Directional Energy Transfer in Mixed-Metallic Copper(I)-Silver(I)
 Coordination Polymers with Strong Luminescence.
;
_journal_issue 20
_journal_name_full 'Inorganic chemistry'
_journal_page_first 9733
_journal_page_last 9739
_journal_paper_doi 10.1021/acs.inorgchem.5b01224
_journal_volume 54
_journal_year 2015
_chemical_formula_moiety 'C46 H38 Cu2 I2 N2 P2'
_chemical_formula_sum 'C46 H38 Cu2 I2 N2 P2'
_chemical_formula_weight 1061.67
_space_group_IT_number 2
_space_group_name_Hall '-P 1'
_space_group_name_H-M_alt 'P -1'
_symmetry_cell_setting triclinic
_symmetry_Int_Tables_number 2
_symmetry_space_group_name_Hall '-P 1'
_symmetry_space_group_name_H-M 'P -1'
_atom_sites_solution_hydrogens geom
_atom_sites_solution_primary direct
_atom_sites_solution_secondary difmap
_cell_angle_alpha 107.238(2)
_cell_angle_beta 107.1032(15)
_cell_angle_gamma 92.989(2)
_cell_formula_units_Z 1
_cell_length_a 9.1739(2)
_cell_length_b 9.3642(4)
_cell_length_c 13.2335(3)
_cell_measurement_reflns_used 3726
_cell_measurement_temperature 153
_cell_measurement_theta_max 68.18
_cell_measurement_theta_min 3.69
_cell_volume 1025.61(6)
_computing_cell_refinement 'RAPID AUTO'
_computing_data_collection 'RAPID AUTO (Rigaku, ????)'
_computing_data_reduction 'RAPID AUTO'
_computing_molecular_graphics 'CrystalStructure 4.0'
_computing_publication_material 'CrystalStructure 4.0 (Rigaku, 2010)'
_computing_structure_refinement 'SHELXL97 (Sheldrick, 2008)'
_computing_structure_solution 'SHELXS97 (Sheldrick, 2008)'
_diffrn_ambient_temperature 153
_diffrn_detector_area_resol_mean 10.000
_diffrn_measured_fraction_theta_full 0.980
_diffrn_measured_fraction_theta_max 0.980
_diffrn_measurement_device_type 'Rigaku R-AXIS RAPID'
_diffrn_measurement_method \w
_diffrn_radiation_type 'Cu K\a'
_diffrn_radiation_wavelength 1.54187
_diffrn_reflns_av_R_equivalents 0.0988
_diffrn_reflns_limit_h_max 11
_diffrn_reflns_limit_h_min -11
_diffrn_reflns_limit_k_max 11
_diffrn_reflns_limit_k_min -11
_diffrn_reflns_limit_l_max 15
_diffrn_reflns_limit_l_min -14
_diffrn_reflns_number 11157
_diffrn_reflns_theta_full 68.24
_diffrn_reflns_theta_max 68.24
_diffrn_standards_number 0
_exptl_absorpt_coefficient_mu 14.097
_exptl_absorpt_correction_T_max 0.703
_exptl_absorpt_correction_T_min 0.469
_exptl_absorpt_correction_type multi-scan
_exptl_absorpt_process_details 'ABSCOR (Rigaku, 1995)'
_exptl_crystal_colour yellow
_exptl_crystal_density_diffrn 1.719
_exptl_crystal_density_method 'not measured'
_exptl_crystal_description platelet
_exptl_crystal_F_000 522.00
_exptl_crystal_size_max 0.200
_exptl_crystal_size_mid 0.055
_exptl_crystal_size_min 0.025
_refine_diff_density_max 1.950
_refine_diff_density_min -1.750
_refine_ls_extinction_method none
_refine_ls_goodness_of_fit_ref 1.107
_refine_ls_hydrogen_treatment constr
_refine_ls_number_parameters 244
_refine_ls_number_reflns 3678
_refine_ls_number_restraints 0
_refine_ls_R_factor_gt 0.0501
_refine_ls_shift/su_max 0.000
_refine_ls_structure_factor_coef Fsqd
_refine_ls_weighting_details 'w = 1/[\s^2^(Fo^2^)+(0.0375P)^2^+2.4419P] where P=(Fo^2^+2Fc^2^)/3'
_refine_ls_weighting_scheme calc
_refine_ls_wR_factor_ref 0.1314
_reflns_number_gt 3360
_reflns_number_total 3678
_reflns_threshold_expression F^2^>2.0\s(F^2^)
_cod_data_source_file ic5b01224_si_005.cif
_cod_data_source_block m120CuIbpy
_cod_database_code 4346287

loop_
_symmetry_equiv_pos_site_id
_symmetry_equiv_pos_as_xyz
1 +X,+Y,+Z
2 -X,-Y,-Z

loop_
_atom_site_label
_atom_site_type_symbol
_atom_site_fract_x
_atom_site_fract_y
_atom_site_fract_z
_atom_site_U_iso_or_equiv
_atom_site_adp_type
_atom_site_occupancy
_atom_site_symmetry_multiplicity
_atom_site_calc_flag
_atom_site_refinement_flags
I1 I -0.18962(4) 0.11218(4) -0.07250(3) 0.02059(15) Uani 1.0 2 d .
Cu1 Cu 0.05767(10) -0.00762(10) -0.10019(7) 0.0216(3) Uani 1.0 2 d .
P1 P 0.01031(17) -0.20339(17) -0.25751(12) 0.0172(4) Uani 1.0 2 d .
N1 N 0.2190(6) 0.1792(6) -0.0655(4) 0.0195(11) Uani 1.0 2 d .
C1 C 0.1817(8) 0.3006(8) -0.0951(5) 0.0247(14) Uani 1.0 2 d .
C2 C 0.2855(8) 0.4274(7) -0.0732(5) 0.0245(14) Uani 1.0 2 d .
C3 C 0.4424(7) 0.4335(7) -0.0137(5) 0.0166(13) Uani 1.0 2 d .
C4 C 0.4804(8) 0.3060(7) 0.0164(5) 0.0249(14) Uani 1.0 2 d .
C5 C 0.3685(8) 0.1861(8) -0.0106(5) 0.0249(14) Uani 1.0 2 d .
C6 C 0.1912(7) -0.2664(7) -0.2736(5) 0.0153(12) Uani 1.0 2 d .
C7 C 0.3112(7) -0.1559(8) -0.2524(5) 0.0252(14) Uani 1.0 2 d .
C8 C 0.4503(7) -0.1922(8) -0.2672(5) 0.0257(15) Uani 1.0 2 d .
C9 C 0.4694(8) -0.3443(8) -0.3016(5) 0.0285(16) Uani 1.0 2 d .
C10 C 0.3495(8) -0.4568(8) -0.3192(6) 0.0300(16) Uani 1.0 2 d .
C11 C 0.2104(7) -0.4182(7) -0.3084(5) 0.0204(13) Uani 1.0 2 d .
C12 C -0.1085(7) -0.3759(7) -0.2769(5) 0.0191(13) Uani 1.0 2 d .
C13 C -0.1192(8) -0.4110(8) -0.1825(6) 0.0249(14) Uani 1.0 2 d .
C14 C -0.2023(8) -0.5472(8) -0.1949(6) 0.0284(16) Uani 1.0 2 d .
C15 C -0.2792(7) -0.6504(8) -0.3005(5) 0.0271(15) Uani 1.0 2 d .
C16 C -0.2714(8) -0.6159(8) -0.3939(6) 0.0275(15) Uani 1.0 2 d .
C17 C -0.1886(7) -0.4834(8) -0.3827(5) 0.0258(15) Uani 1.0 2 d .
C18 C -0.0789(7) -0.1693(7) -0.3901(5) 0.0180(12) Uani 1.0 2 d .
C19 C -0.2138(8) -0.1024(9) -0.4000(6) 0.0370(19) Uani 1.0 2 d .
C20 C -0.2899(10) -0.0812(10) -0.5008(7) 0.044(2) Uani 1.0 2 d .
C21 C -0.2327(10) -0.1197(8) -0.5891(6) 0.041(2) Uani 1.0 2 d .
C22 C -0.0997(8) -0.1835(8) -0.5785(5) 0.0324(16) Uani 1.0 2 d .
C23 C -0.0217(8) -0.2060(8) -0.4792(5) 0.0261(15) Uani 1.0 2 d .
H1 H 0.0764 0.2997 -0.1341 0.0296 Uiso 1.0 2 calc R
H2 H 0.2516 0.5092 -0.0977 0.0293 Uiso 1.0 2 calc R
H4 H 0.5843 0.3026 0.0558 0.0298 Uiso 1.0 2 calc R
H5 H 0.3991 0.1014 0.0113 0.0299 Uiso 1.0 2 calc R
H7 H 0.2989 -0.0526 -0.2271 0.0302 Uiso 1.0 2 calc R
H8 H 0.5313 -0.1147 -0.2540 0.0308 Uiso 1.0 2 calc R
H9 H 0.5632 -0.3711 -0.3130 0.0342 Uiso 1.0 2 calc R
H10 H 0.3639 -0.5600 -0.3386 0.0360 Uiso 1.0 2 calc R
H11 H 0.1273 -0.4953 -0.3247 0.0245 Uiso 1.0 2 calc R
H13 H -0.0693 -0.3409 -0.1098 0.0299 Uiso 1.0 2 calc R
H14 H -0.2066 -0.5700 -0.1304 0.0340 Uiso 1.0 2 calc R
H15 H -0.3362 -0.7431 -0.3086 0.0325 Uiso 1.0 2 calc R
H16 H -0.3242 -0.6853 -0.4665 0.0330 Uiso 1.0 2 calc R
H17 H -0.1847 -0.4629 -0.4481 0.0310 Uiso 1.0 2 calc R
H19 H -0.2523 -0.0721 -0.3389 0.0444 Uiso 1.0 2 calc R
H20 H -0.3831 -0.0393 -0.5090 0.0530 Uiso 1.0 2 calc R
H21 H -0.2849 -0.1023 -0.6569 0.0495 Uiso 1.0 2 calc R
H22 H -0.0612 -0.2122 -0.6397 0.0389 Uiso 1.0 2 calc R
H23 H 0.0719 -0.2470 -0.4719 0.0313 Uiso 1.0 2 calc R

loop_
_atom_site_aniso_label
_atom_site_aniso_U_11
_atom_site_aniso_U_22
_atom_site_aniso_U_33
_atom_site_aniso_U_12
_atom_site_aniso_U_13
_atom_site_aniso_U_23
I1 0.0158(3) 0.0249(3) 0.0205(3) 0.00404(17) 0.00420(16) 0.00808(17)
Cu1 0.0195(5) 0.0218(5) 0.0202(5) 0.0016(4) 0.0050(4) 0.0039(4)
P1 0.0142(8) 0.0193(8) 0.0175(7) 0.0019(7) 0.0047(6) 0.0059(6)
N1 0.018(3) 0.022(3) 0.022(3) 0.001(3) 0.010(2) 0.009(2)
C1 0.019(4) 0.035(4) 0.022(3) 0.005(3) 0.003(3) 0.016(3)
C2 0.019(4) 0.019(4) 0.024(3) -0.008(3) -0.007(3) 0.007(3)
C3 0.015(4) 0.020(3) 0.015(3) 0.002(3) 0.006(3) 0.005(3)
C4 0.013(4) 0.024(4) 0.027(4) -0.003(3) -0.005(3) 0.005(3)
C5 0.021(4) 0.026(4) 0.029(4) 0.006(3) 0.006(3) 0.013(3)
C6 0.013(3) 0.013(3) 0.016(3) -0.006(3) -0.001(3) 0.006(3)
C7 0.019(4) 0.031(4) 0.023(3) 0.004(3) 0.008(3) 0.005(3)
C8 0.011(3) 0.033(4) 0.022(3) -0.011(3) -0.001(3) 0.001(3)
C9 0.012(4) 0.040(4) 0.023(4) 0.002(3) 0.001(3) 0.001(3)
C10 0.020(4) 0.034(4) 0.035(4) 0.014(3) 0.005(3) 0.011(3)
C11 0.017(4) 0.019(3) 0.021(3) -0.005(3) 0.002(3) 0.006(3)
C12 0.015(3) 0.023(4) 0.021(3) 0.008(3) 0.007(3) 0.009(3)
C13 0.018(4) 0.027(4) 0.025(4) -0.001(3) 0.002(3) 0.007(3)
C14 0.036(5) 0.025(4) 0.032(4) 0.001(3) 0.013(4) 0.018(3)
C15 0.015(4) 0.023(4) 0.029(4) -0.009(3) 0.000(3) -0.004(3)
C16 0.019(4) 0.028(4) 0.023(3) -0.004(3) 0.002(3) -0.003(3)
C17 0.017(4) 0.031(4) 0.016(3) -0.004(3) -0.000(3) -0.004(3)
C18 0.015(3) 0.014(3) 0.023(3) -0.004(3) 0.001(3) 0.008(3)
C19 0.025(4) 0.052(5) 0.036(4) 0.023(4) 0.008(4) 0.018(4)
C20 0.036(5) 0.054(6) 0.041(5) 0.016(4) -0.001(4) 0.026(4)
C21 0.062(6) 0.035(4) 0.023(4) 0.005(4) -0.005(4) 0.023(4)
C22 0.031(4) 0.035(4) 0.017(3) -0.007(4) -0.004(3) 0.002(3)
C23 0.022(4) 0.026(4) 0.018(3) -0.001(3) -0.001(3) -0.002(3)

loop_
_atom_type_symbol
_atom_type_description
_atom_type_scat_dispersion_real
_atom_type_scat_dispersion_imag
_atom_type_scat_source
C C 0.0181 0.0091
;
International Tables for Crystallography
(1992, Vol. C, Tables 4.2.6.8 and 6.1.1.4)
;
H H 0.0000 0.0000
;
International Tables for Crystallography
(1992, Vol. C, Table 6.1.1.4)
;
N N 0.0311 0.0180
;
International Tables for Crystallography
(1992, Vol. C, Tables 4.2.6.8 and 6.1.1.4)
;
Cu Cu -1.9646 0.5888
;
International Tables for Crystallography
(1992, Vol. C, Tables 4.2.6.8 and 6.1.1.4)
;
I I -0.3257 6.8362
;
International Tables for Crystallography
(1992, Vol. C, Tables 4.2.6.8 and 6.1.1.4)
;
P P 0.2955 0.4335
;
International Tables for Crystallography
(1992, Vol. C, Tables 4.2.6.8 and 6.1.1.4)
;

loop_
_geom_angle_atom_site_label_1
_geom_angle_atom_site_label_2
_geom_angle_atom_site_label_3
_geom_angle
_geom_angle_publ_flag
_geom_angle_site_symmetry_1
_geom_angle_site_symmetry_3
Cu1 I1 Cu1 70.24(4) yes . 2_555
I1 Cu1 I1 109.76(4) yes . 2_555
I1 Cu1 P1 114.63(5) yes . .
I1 Cu1 N1 103.66(16) yes . .
I1 Cu1 P1 106.38(6) yes 2_555 .
I1 Cu1 N1 101.35(15) yes 2_555 .
P1 Cu1 N1 120.09(17) yes . .
Cu1 P1 C6 110.75(16) yes . .
Cu1 P1 C12 119.5(3) yes . .
Cu1 P1 C18 117.11(19) yes . .
C6 P1 C12 103.6(3) yes . .
C6 P1 C18 102.1(3) yes . .
C12 P1 C18 101.6(3) yes . .
Cu1 N1 C1 122.9(4) yes . .
Cu1 N1 C5 121.6(5) yes . .
C1 N1 C5 115.4(6) yes . .
N1 C1 C2 124.6(6) yes . .
C1 C2 C3 119.1(7) yes . .
C2 C3 C3 121.5(6) yes . 2_665
C2 C3 C4 115.8(6) yes . .
C3 C3 C4 122.7(5) yes 2_665 .
C3 C4 C5 120.2(6) yes . .
N1 C5 C4 124.8(7) yes . .
P1 C6 C7 117.0(5) yes . .
P1 C6 C11 123.6(5) yes . .
C7 C6 C11 119.4(6) yes . .
C6 C7 C8 121.3(7) yes . .
C7 C8 C9 119.2(7) yes . .
C8 C9 C10 119.6(7) yes . .
C9 C10 C11 120.1(7) yes . .
C6 C11 C10 120.3(6) yes . .
P1 C12 C13 119.5(4) yes . .
P1 C12 C17 123.7(6) yes . .
C13 C12 C17 116.8(6) yes . .
C12 C13 C14 120.6(6) yes . .
C13 C14 C15 120.8(8) yes . .
C14 C15 C16 118.9(7) yes . .
C15 C16 C17 120.7(6) yes . .
C12 C17 C16 122.0(7) yes . .
P1 C18 C19 116.7(6) yes . .
P1 C18 C23 124.1(5) yes . .
C19 C18 C23 119.2(7) yes . .
C18 C19 C20 118.9(8) yes . .
C19 C20 C21 121.3(8) yes . .
C20 C21 C22 119.6(7) yes . .
C21 C22 C23 120.4(7) yes . .
C18 C23 C22 120.6(7) yes . .
N1 C1 H1 117.680 no . .
C2 C1 H1 117.674 no . .
C1 C2 H2 120.453 no . .
C3 C2 H2 120.453 no . .
C3 C4 H4 119.891 no . .
C5 C4 H4 119.896 no . .
N1 C5 H5 117.613 no . .
C4 C5 H5 117.606 no . .
C6 C7 H7 119.336 no . .
C8 C7 H7 119.326 no . .
C7 C8 H8 120.414 no . .
C9 C8 H8 120.413 no . .
C8 C9 H9 120.213 no . .
C10 C9 H9 120.212 no . .
C9 C10 H10 119.935 no . .
C11 C10 H10 119.938 no . .
C6 C11 H11 119.843 no . .
C10 C11 H11 119.843 no . .
C12 C13 H13 119.678 no . .
C14 C13 H13 119.674 no . .
C13 C14 H14 119.577 no . .
C15 C14 H14 119.574 no . .
C14 C15 H15 120.530 no . .
C16 C15 H15 120.529 no . .
C15 C16 H16 119.640 no . .
C17 C16 H16 119.640 no . .
C12 C17 H17 118.977 no . .
C16 C17 H17 118.980 no . .
C18 C19 H19 120.567 no . .
C20 C19 H19 120.558 no . .
C19 C20 H20 119.369 no . .
C21 C20 H20 119.362 no . .
C20 C21 H21 120.212 no . .
C22 C21 H21 120.211 no . .
C21 C22 H22 119.828 no . .
C23 C22 H22 119.818 no . .
C18 C23 H23 119.686 no . .
C22 C23 H23 119.682 no . .

loop_
_geom_bond_atom_site_label_1
_geom_bond_atom_site_label_2
_geom_bond_distance
_geom_bond_publ_flag
_geom_bond_site_symmetry_2
I1 Cu1 2.6552(11) yes .
I1 Cu1 2.7330(11) yes 2_555
Cu1 P1 2.2376(16) yes .
Cu1 N1 2.078(6) yes .
P1 C6 1.839(7) yes .
P1 C12 1.808(7) yes .
P1 C18 1.835(7) yes .
N1 C1 1.337(10) yes .
N1 C5 1.337(8) yes .
C1 C2 1.384(10) yes .
C2 C3 1.412(8) yes .
C3 C3 1.473(8) yes 2_665
C3 C4 1.396(10) yes .
C4 C5 1.367(10) yes .
C6 C7 1.375(9) yes .
C6 C11 1.396(9) yes .
C7 C8 1.391(10) yes .
C8 C9 1.399(10) yes .
C9 C10 1.399(11) yes .
C10 C11 1.380(10) yes .
C12 C13 1.410(11) yes .
C12 C17 1.412(7) yes .
C13 C14 1.392(10) yes .
C14 C15 1.390(8) yes .
C15 C16 1.387(11) yes .
C16 C17 1.366(10) yes .
C18 C19 1.406(10) yes .
C18 C23 1.388(10) yes .
C19 C20 1.388(12) yes .
C20 C21 1.380(13) yes .
C21 C22 1.375(12) yes .
C22 C23 1.382(10) yes .
C1 H1 0.950 no .
C2 H2 0.950 no .
C4 H4 0.950 no .
C5 H5 0.950 no .
C7 H7 0.950 no .
C8 H8 0.950 no .
C9 H9 0.950 no .
C10 H10 0.950 no .
C11 H11 0.950 no .
C13 H13 0.950 no .
C14 H14 0.950 no .
C15 H15 0.950 no .
C16 H16 0.950 no .
C17 H17 0.950 no .
C19 H19 0.950 no .
C20 H20 0.950 no .
C21 H21 0.950 no .
C22 H22 0.950 no .
C23 H23 0.950 no .

loop_
_geom_contact_atom_site_label_1
_geom_contact_atom_site_label_2
_geom_contact_distance
_geom_contact_publ_flag
_geom_contact_site_symmetry_2
Cu1 C7 3.582(8) no .
N1 C3 2.834(8) no .
C1 C4 2.693(9) no .
C2 C4 2.965(10) no 2_665
C2 C5 2.700(11) no .
C6 C9 2.788(10) no .
C6 C17 3.594(8) no .
C6 C23 3.073(9) no .
C7 C10 2.767(10) no .
C7 C18 3.482(9) no .
C7 C23 3.491(8) no .
C8 C11 2.783(10) no .
C11 C12 3.103(10) no .
C11 C17 3.468(9) no .
C12 C15 2.824(10) no .
C12 C19 3.458(12) no .
C13 C16 2.775(8) no .
C14 C17 2.757(12) no .
C17 C18 3.098(10) no .
C18 C21 2.784(10) no .
C19 C22 2.779(12) no .
C20 C23 2.754(12) no .
C4 C9 3.569(10) no 2_655
C5 C8 3.542(9) no 2_655
C8 C5 3.542(9) no 2_655
C9 C4 3.569(10) no 2_655
C11 C22 3.547(9) no 2_544
C21 C23 3.457(11) no 2_554
C22 C11 3.547(9) no 2_544
C22 C22 3.514(9) no 2_554
C22 C23 3.543(10) no 2_554
C23 C21 3.457(11) no 2_554
C23 C22 3.543(10) no 2_554
I1 H1 3.3572 no .
I1 H5 3.1344 no 2_555
I1 H13 3.0140 no 2_555
I1 H19 3.2914 no .
Cu1 H1 3.0447 no .
Cu1 H5 3.0141 no .
Cu1 H7 3.1244 no .
Cu1 H13 3.2268 no .
Cu1 H13 3.5773 no 2_555
Cu1 H19 3.4399 no .
P1 H7 2.7954 no .
P1 H11 2.9734 no .
P1 H13 2.8719 no .
P1 H17 2.9538 no .
P1 H19 2.8354 no .
P1 H23 2.9694 no .
N1 H2 3.2526 no .
N1 H4 3.2361 no .
N1 H7 2.8564 no .
N1 H13 3.0934 no 2_555
C1 H5 3.1197 no .
C1 H13 3.1043 no 2_555
C1 H14 3.2257 no 2_555
C2 H4 3.2490 no .
C2 H4 2.6554 no 2_665
C2 H14 2.9468 no 2_555
C3 H1 3.2583 no .
C3 H2 2.6982 no 2_665
C3 H4 2.6977 no 2_665
C3 H5 3.2392 no .
C3 H14 3.3508 no 2_555
C4 H2 3.2499 no .
C4 H2 2.6632 no 2_665
C5 H1 3.1201 no .
C5 H7 2.9315 no .
C6 H8 3.2657 no .
C6 H10 3.2649 no .
C6 H17 3.5701 no .
C6 H23 2.5951 no .
C7 H5 3.4338 no .
C7 H9 3.2664 no .
C7 H11 3.2487 no .
C7 H23 2.9278 no .
C8 H10 3.2750 no .
C9 H7 3.2620 no .
C9 H11 3.2651 no .
C10 H8 3.2784 no .
C11 H7 3.2488 no .
C11 H9 3.2648 no .
C11 H17 3.4887 no .
C11 H23 3.0854 no .
C12 H11 2.6394 no .
C12 H14 3.2883 no .
C12 H16 3.2826 no .
C12 H19 3.4120 no .
C13 H11 3.3298 no .
C13 H15 3.2772 no .
C13 H17 3.2651 no .
C14 H16 3.2506 no .
C15 H13 3.2716 no .
C15 H17 3.2428 no .
C16 H11 3.5321 no .
C16 H14 3.2496 no .
C17 H11 2.7881 no .
C17 H13 3.2694 no .
C17 H15 3.2494 no .
C18 H7 3.4163 no .
C18 H17 2.6690 no .
C18 H20 3.2639 no .
C18 H22 3.2609 no .
C19 H17 3.2856 no .
C19 H21 3.2677 no .
C19 H23 3.2687 no .
C20 H22 3.2386 no .
C21 H19 3.2685 no .
C21 H23 3.2454 no .
C22 H20 3.2351 no .
C23 H7 3.5769 no .
C23 H17 2.9611 no .
C23 H19 3.2714 no .
C23 H21 3.2497 no .
H1 H2 2.3074 no .
H1 H13 3.1547 no 2_555
H1 H14 3.4729 no 2_555
H2 H4 2.0810 no 2_665
H2 H14 3.0581 no 2_555
H4 H5 2.2809 no .
H5 H7 2.8876 no .
H7 H8 2.3374 no .
H7 H23 3.2073 no .
H8 H9 2.3575 no .
H9 H10 2.3513 no .
H10 H11 2.3279 no .
H11 H17 2.9298 no .
H11 H23 3.4184 no .
H13 H14 2.3308 no .
H14 H15 2.3415 no .
H15 H16 2.3390 no .
H16 H17 2.2960 no .
H17 H23 3.1700 no .
H19 H20 2.3374 no .
H20 H21 2.3237 no .
H21 H22 2.3254 no .
H22 H23 2.3247 no .
I1 H4 3.3212 no 1_455
I1 H8 3.1029 no 1_455
I1 H14 3.2860 no 1_565
C1 H22 3.1811 no 2_554
C2 H11 3.5225 no 1_565
C5 H5 3.5204 no 2_655
C6 H2 3.5206 no 1_545
C6 H4 3.1336 no 2_655
C7 H4 3.2188 no 2_655
C7 H5 3.3776 no 2_655
C7 H21 2.9926 no 2_554
C8 H4 3.3452 no 2_655
C8 H5 3.0847 no 2_655
C8 H16 3.1853 no 2_544
C8 H19 3.3831 no 1_655
C8 H21 3.4787 no 2_554
C9 H4 3.3440 no 2_655
C9 H16 3.0674 no 2_544
C9 H17 3.4542 no 2_544
C10 H2 3.4011 no 1_545
C10 H4 3.2063 no 2_655
C10 H16 3.4278 no 2_544
C10 H17 2.8476 no 2_544
C11 H2 2.9840 no 1_545
C11 H4 3.1352 no 2_655
C11 H17 3.0139 no 2_544
C11 H22 3.4444 no 2_544
C12 H9 2.9119 no 1_455
C13 H1 3.4396 no 1_545
C13 H2 3.4511 no 1_545
C13 H9 3.0235 no 1_455
C14 H1 3.0157 no 1_545
C14 H9 3.1154 no 1_455
C15 H1 3.5004 no 1_545
C15 H9 3.0767 no 1_455
C15 H10 3.3560 no 1_455
C16 H9 2.9271 no 1_455
C16 H22 3.4981 no 2_544
C16 H23 2.9923 no 2_544
C17 H9 2.8374 no 1_455
C17 H23 3.1360 no 2_544
C18 H22 3.5997 no 2_554
C19 H8 3.4607 no 1_455
C19 H15 3.5812 no 1_565
C19 H22 3.5843 no 2_554
C20 H10 3.3095 no 2_544
C20 H15 3.5601 no 1_565
C20 H15 3.5640 no 2_444
C20 H20 3.2833 no 2_454
C21 H7 3.2316 no 2_554
C21 H10 2.9336 no 2_544
C21 H23 3.4274 no 2_554
C22 H10 3.0192 no 2_544
C22 H11 2.8634 no 2_544
C23 H10 3.4883 no 2_544
C23 H11 3.0711 no 2_544
C23 H16 3.5873 no 2_544
C23 H21 3.5475 no 2_554
H1 C13 3.4396 no 1_565
H1 C14 3.0157 no 1_565
H1 C15 3.5004 no 1_565
H1 H14 2.9318 no 1_565
H1 H22 2.8184 no 2_554
H2 C6 3.5206 no 1_565
H2 C10 3.4011 no 1_565
H2 C11 2.9840 no 1_565
H2 C13 3.4511 no 1_565
H2 H10 3.5241 no 1_565
H2 H11 2.8687 no 1_565
H2 H13 3.3090 no 1_565
H4 I1 3.3212 no 1_655
H4 C6 3.1336 no 2_655
H4 C7 3.2188 no 2_655
H4 C8 3.3452 no 2_655
H4 C9 3.3440 no 2_655
H4 C10 3.2063 no 2_655
H4 C11 3.1352 no 2_655
H5 C5 3.5204 no 2_655
H5 C7 3.3776 no 2_655
H5 C8 3.0847 no 2_655
H5 H5 2.7356 no 2_655
H5 H7 3.5063 no 2_655
H5 H8 3.0477 no 2_655
H7 C21 3.2316 no 2_554
H7 H5 3.5063 no 2_655
H7 H21 2.3871 no 2_554
H8 I1 3.1029 no 1_655
H8 C19 3.4607 no 1_655
H8 H5 3.0477 no 2_655
H8 H16 3.4913 no 2_544
H8 H19 2.6183 no 1_655
H8 H21 3.3104 no 2_554
H9 C12 2.9119 no 1_655
H9 C13 3.0235 no 1_655
H9 C14 3.1154 no 1_655
H9 C15 3.0767 no 1_655
H9 C16 2.9271 no 1_655
H9 C17 2.8374 no 1_655
H9 H13 3.5769 no 1_655
H9 H16 3.4431 no 1_655
H9 H16 3.2978 no 2_544
H9 H17 3.3181 no 1_655
H9 H19 3.3520 no 1_655
H10 C15 3.3560 no 1_655
H10 C20 3.3095 no 2_544
H10 C21 2.9336 no 2_544
H10 C22 3.0192 no 2_544
H10 C23 3.4883 no 2_544
H10 H2 3.5241 no 1_545
H10 H15 3.3046 no 1_655
H10 H17 2.8954 no 2_544
H10 H21 3.1866 no 2_544
H10 H22 3.3005 no 2_544
H11 C2 3.5225 no 1_545
H11 C22 2.8634 no 2_544
H11 C23 3.0711 no 2_544
H11 H2 2.8687 no 1_545
H11 H17 3.1192 no 2_544
H11 H22 2.6427 no 2_544
H11 H23 3.0339 no 2_544
H13 H2 3.3090 no 1_545
H13 H9 3.5769 no 1_455
H14 I1 3.2860 no 1_545
H14 H1 2.9318 no 1_545
H15 C19 3.5812 no 1_545
H15 C20 3.5601 no 1_545
H15 C20 3.5640 no 2_444
H15 H10 3.3046 no 1_455
H15 H19 3.1538 no 1_545
H15 H20 3.1237 no 1_545
H15 H20 3.0811 no 2_444
H15 H21 3.5405 no 2_444
H16 C8 3.1853 no 2_544
H16 C9 3.0674 no 2_544
H16 C10 3.4278 no 2_544
H16 C23 3.5873 no 2_544
H16 H8 3.4913 no 2_544
H16 H9 3.4431 no 1_455
H16 H9 3.2978 no 2_544
H16 H20 3.1825 no 1_545
H16 H20 3.4979 no 2_444
H16 H23 2.7165 no 2_544
H17 C9 3.4542 no 2_544
H17 C10 2.8476 no 2_544
H17 C11 3.0139 no 2_544
H17 H9 3.3181 no 1_455
H17 H10 2.8954 no 2_544
H17 H11 3.1192 no 2_544
H17 H23 2.9673 no 2_544
H19 C8 3.3831 no 1_455
H19 H8 2.6183 no 1_455
H19 H9 3.3520 no 1_455
H19 H15 3.1538 no 1_565
H20 C20 3.2833 no 2_454
H20 H15 3.1237 no 1_565
H20 H15 3.0811 no 2_444
H20 H16 3.1825 no 1_565
H20 H16 3.4979 no 2_444
H20 H20 2.3573 no 2_454
H21 C7 2.9926 no 2_554
H21 C8 3.4787 no 2_554
H21 C23 3.5475 no 2_554
H21 H7 2.3871 no 2_554
H21 H8 3.3104 no 2_554
H21 H10 3.1866 no 2_544
H21 H15 3.5405 no 2_444
H21 H23 3.3901 no 2_554
H22 C1 3.1811 no 2_554
H22 C11 3.4444 no 2_544
H22 C16 3.4981 no 2_544
H22 C18 3.5997 no 2_554
H22 C19 3.5843 no 2_554
H22 H1 2.8184 no 2_554
H22 H10 3.3005 no 2_544
H22 H11 2.6427 no 2_544
H23 C16 2.9923 no 2_544
H23 C17 3.1360 no 2_544
H23 C21 3.4274 no 2_554
H23 H11 3.0339 no 2_544
H23 H16 2.7165 no 2_544
H23 H17 2.9673 no 2_544
H23 H21 3.3901 no 2_554

loop_
_geom_torsion_atom_site_label_1
_geom_torsion_atom_site_label_2
_geom_torsion_atom_site_label_3
_geom_torsion_atom_site_label_4
_geom_torsion
_geom_torsion_publ_flag
_geom_torsion_site_symmetry_1
_geom_torsion_site_symmetry_3
_geom_torsion_site_symmetry_4
Cu1 I1 Cu1 I1 0.00(3) no . 2_555 2_555
Cu1 I1 Cu1 P1 124.55(4) no . 2_555 2_555
Cu1 I1 Cu1 N1 -109.14(4) no . 2_555 2_555
Cu1 I1 Cu1 I1 0.00(3) no 2_555 . 2_555
Cu1 I1 Cu1 P1 119.63(5) no 2_555 . .
Cu1 I1 Cu1 N1 -107.60(4) no 2_555 . .
I1 Cu1 P1 C6 175.17(7) no . . .
I1 Cu1 P1 C12 -64.57(11) no . . .
I1 Cu1 P1 C18 58.68(11) no . . .
I1 Cu1 N1 C1 -37.4(4) no . . .
I1 Cu1 N1 C5 142.0(4) no . . .
I1 Cu1 P1 C6 -63.34(10) no 2_555 . .
I1 Cu1 P1 C12 56.92(10) no 2_555 . .
I1 Cu1 P1 C18 -179.83(7) no 2_555 . .
I1 Cu1 N1 C1 -151.2(4) no 2_555 . .
I1 Cu1 N1 C5 28.2(4) no 2_555 . .
P1 Cu1 N1 C1 92.1(4) no . . .
P1 Cu1 N1 C5 -88.5(4) no . . .
N1 Cu1 P1 C6 50.7(2) no . . .
N1 Cu1 P1 C12 170.97(19) no . . .
N1 Cu1 P1 C18 -65.8(2) no . . .
Cu1 P1 C6 C7 -44.6(5) no . . .
Cu1 P1 C6 C11 137.1(4) no . . .
Cu1 P1 C12 C13 -25.2(6) no . . .
Cu1 P1 C12 C17 157.3(4) no . . .
Cu1 P1 C18 C19 -51.8(5) no . . .
Cu1 P1 C18 C23 128.5(4) no . . .
C6 P1 C12 C13 98.6(5) no . . .
C6 P1 C12 C17 -78.9(5) no . . .
C12 P1 C6 C7 -173.9(4) no . . .
C12 P1 C6 C11 7.8(5) no . . .
C6 P1 C18 C19 -173.0(4) no . . .
C6 P1 C18 C23 7.4(5) no . . .
C18 P1 C6 C7 80.8(4) no . . .
C18 P1 C6 C11 -97.5(5) no . . .
C12 P1 C18 C19 80.2(4) no . . .
C12 P1 C18 C23 -99.5(5) no . . .
C18 P1 C12 C13 -155.8(5) no . . .
C18 P1 C12 C17 26.8(6) no . . .
Cu1 N1 C1 C2 179.7(4) no . . .
Cu1 N1 C5 C4 -179.0(4) no . . .
C1 N1 C5 C4 0.4(10) no . . .
C5 N1 C1 C2 0.3(9) no . . .
N1 C1 C2 C3 -1.1(10) no . . .
C1 C2 C3 C3 -178.9(6) no . . 2_665
C1 C2 C3 C4 1.3(9) no . . .
C2 C3 C3 C2 -180(472177) no . 2_665 2_665
C2 C3 C3 C4 0.2(9) no . 2_665 2_665
C2 C3 C4 C5 -0.7(9) no . . .
C3 C3 C4 C5 179.5(5) no 2_665 . .
C4 C3 C3 C2 -0.2(9) no . 2_665 2_665
C4 C3 C3 C4 180(473561) no . 2_665 2_665
C3 C4 C5 N1 -0.2(11) no . . .
P1 C6 C7 C8 -177.0(4) no . . .
P1 C6 C11 C10 179.6(4) no . . .
C7 C6 C11 C10 1.3(9) no . . .
C11 C6 C7 C8 1.4(9) no . . .
C6 C7 C8 C9 -1.6(10) no . . .
C7 C8 C9 C10 -0.8(9) no . . .
C8 C9 C10 C11 3.4(10) no . . .
C9 C10 C11 C6 -3.7(10) no . . .
P1 C12 C13 C14 -176.1(4) no . . .
P1 C12 C17 C16 176.8(5) no . . .
C13 C12 C17 C16 -0.7(10) no . . .
C17 C12 C13 C14 1.5(9) no . . .
C12 C13 C14 C15 -1.3(11) no . . .
C13 C14 C15 C16 0.3(11) no . . .
C14 C15 C16 C17 0.5(10) no . . .
C15 C16 C17 C12 -0.3(10) no . . .
P1 C18 C19 C20 -176.8(5) no . . .
P1 C18 C23 C22 176.8(4) no . . .
C19 C18 C23 C22 -2.9(9) no . . .
C23 C18 C19 C20 2.9(9) no . . .
C18 C19 C20 C21 -2.2(11) no . . .
C19 C20 C21 C22 1.5(11) no . . .
C20 C21 C22 C23 -1.4(11) no . . .
C21 C22 C23 C18 2.1(10) no . . .
